data_4069208
loop_
_publ_author_name
'Li, Ling'
'Brennessel, William W.'
'Jones, William D.'

_publ_section_title
;
 C&#x2212;H Activation of Phenyl Imines and 2-Phenylpyridines with
 [Cp*MCl2]2(M = Ir, Rh): Regioselectivity, Kinetics, and Mechanism
;
_journal_issue 12
_journal_name_full Organometallics
_journal_page_first 3492
_journal_paper_doi 10.1021/om9000742
_journal_volume 28
_journal_year 2009
_chemical_formula_moiety 'C23 H24 Cl F N Rh'
_chemical_formula_sum 'C23 H24 Cl F N Rh'
_chemical_formula_weight 471.79
_chemical_name_common jonll48
_chemical_name_systematic
;
  ?
;
_space_group_IT_number 14
_symmetry_cell_setting monoclinic
_symmetry_space_group_name_Hall '-P 2ybc'
_symmetry_space_group_name_H-M 'P 1 21/c 1'
_atom_sites_solution_hydrogens geom
_atom_sites_solution_primary direct
_atom_sites_solution_secondary difmap
_audit_creation_method SHELXL-97
_cell_angle_alpha 90.00
_cell_angle_beta 98.768(2)
_cell_angle_gamma 90.00
_cell_formula_units_Z 4
_cell_length_a 7.2897(13)
_cell_length_b 15.583(3)
_cell_length_c 17.823(3)
_cell_measurement_reflns_used 4033
_cell_measurement_temperature 100.0(1)
_cell_measurement_theta_max 33.09
_cell_measurement_theta_min 2.83
_cell_volume 2001.0(6)
_computing_cell_refinement 'SAINT (Bruker, 2007)'
_computing_data_collection 'APEX2 (Bruker, 2007)'
_computing_data_reduction 'SAINT (Bruker, 2007)'
_computing_molecular_graphics 'SHELXTL (Sheldrick, 2008)'
_computing_publication_material 'SHELXTL (Sheldrick, 2008)'
_computing_structure_refinement 'SHELXL-97 (Sheldrick, 2008)'
_computing_structure_solution 'SIR97 (Altomare et al., 1999)'
_diffrn_ambient_temperature 100.0(1)
_diffrn_measured_fraction_theta_full 0.992
_diffrn_measured_fraction_theta_max 0.992
_diffrn_measurement_device_type 'Bruker SMART APEX II CCD Platform'
_diffrn_measurement_method 'area detector, \w scans per \f'
_diffrn_radiation_monochromator graphite
_diffrn_radiation_source 'fine-focus sealed tube'
_diffrn_radiation_type MoK\a
_diffrn_radiation_wavelength 0.71073
_diffrn_reflns_av_R_equivalents 0.0379
_diffrn_reflns_av_sigmaI/netI 0.0315
_diffrn_reflns_limit_h_max 10
_diffrn_reflns_limit_h_min -11
_diffrn_reflns_limit_k_max 23
_diffrn_reflns_limit_k_min -23
_diffrn_reflns_limit_l_max 26
_diffrn_reflns_limit_l_min -26
_diffrn_reflns_number 31329
_diffrn_reflns_theta_full 32.58
_diffrn_reflns_theta_max 32.58
_diffrn_reflns_theta_min 1.74
_exptl_absorpt_coefficient_mu 1.003
_exptl_absorpt_correction_T_max 0.7948
_exptl_absorpt_correction_T_min 0.7665
_exptl_absorpt_correction_type multi-scan
_exptl_absorpt_process_details 'SADABS (Sheldrick, 2007)'
_exptl_crystal_colour red-orange
_exptl_crystal_density_diffrn 1.566
_exptl_crystal_density_method 'not measured'
_exptl_crystal_description block
_exptl_crystal_F_000 960
_exptl_crystal_size_max 0.28
_exptl_crystal_size_mid 0.24
_exptl_crystal_size_min 0.24
_refine_diff_density_max 1.173
_refine_diff_density_min -0.578
_refine_diff_density_rms 0.085
_refine_ls_extinction_method none
_refine_ls_goodness_of_fit_ref 1.054
_refine_ls_hydrogen_treatment constr
_refine_ls_matrix_type full
_refine_ls_number_parameters 259
_refine_ls_number_reflns 7222
_refine_ls_number_restraints 0
_refine_ls_restrained_S_all 1.054
_refine_ls_R_factor_all 0.0345
_refine_ls_R_factor_gt 0.0273
_refine_ls_shift/su_max 0.002
_refine_ls_shift/su_mean 0.000
_refine_ls_structure_factor_coef Fsqd
_refine_ls_weighting_details 'calc w=1/[\s^2^(Fo^2^)+(0.0273P)^2^+0.9685P] where P=(Fo^2^+2Fc^2^)/3'
_refine_ls_weighting_scheme calc
_refine_ls_wR_factor_gt 0.0638
_refine_ls_wR_factor_ref 0.0674
_reflns_number_gt 6143
_reflns_number_total 7222
_reflns_threshold_expression >2sigma(I)
_cod_data_source_file om9000742_si_003.cif
_cod_data_source_block jonll48_2'e
_cod_database_code 4069208

loop_
_symmetry_equiv_pos_as_xyz
'x, y, z'
'-x, y+1/2, -z+1/2'
'-x, -y, -z'
'x, -y-1/2, z-1/2'

loop_
_atom_site_label
_atom_site_type_symbol
_atom_site_fract_x
_atom_site_fract_y
_atom_site_fract_z
_atom_site_U_iso_or_equiv
_atom_site_adp_type
_atom_site_occupancy
_atom_site_symmetry_multiplicity
_atom_site_calc_flag
_atom_site_refinement_flags
_atom_site_disorder_assembly
_atom_site_disorder_group
Rh1 Rh 0.857872(15) 0.180329(7) 0.260211(6) 0.01474(4) Uani 1 1 d . . .
Cl1 Cl 0.56911(5) 0.25133(2) 0.26806(2) 0.02090(7) Uani 1 1 d . . .
N1 N 0.71453(17) 0.09324(8) 0.18259(7) 0.0167(2) Uani 1 1 d . . .
C1 C 0.7813(2) 0.08865(10) 0.33058(9) 0.0180(3) Uani 1 1 d . A .
C2 C 0.8024(2) 0.08753(11) 0.40955(9) 0.0234(3) Uani 1 1 d . . .
H2A H 0.8638 0.1342 0.4371 0.028 Uiso 0.657(3) 1 calc PR A 1
F1' F 0.8846(5) 0.1490(2) 0.45077(17) 0.0322(9) Uani 0.343(3) 1 d P A 5
C3 C 0.7365(2) 0.02025(12) 0.44964(10) 0.0264(3) Uani 1 1 d . A .
H3A H 0.7535 0.0210 0.5036 0.032 Uiso 1 1 calc R . .
C4 C 0.6460(2) -0.04765(11) 0.40987(10) 0.0258(3) Uani 1 1 d . . .
H4A H 0.6018 -0.0935 0.4373 0.031 Uiso 0.343(3) 1 calc PR A 5
F1 F 0.5856(2) -0.11163(11) 0.44976(9) 0.0318(5) Uani 0.657(3) 1 d P A 1
C5 C 0.6182(2) -0.05082(10) 0.33190(10) 0.0217(3) Uani 1 1 d . A .
H5A H 0.5559 -0.0978 0.3052 0.026 Uiso 1 1 calc R . .
C6 C 0.6857(2) 0.01812(10) 0.29329(9) 0.0177(3) Uani 1 1 d . . .
C7 C 0.6541(2) 0.02473(10) 0.21171(9) 0.0177(3) Uani 1 1 d . A .
H7A H 0.5917 -0.0192 0.1808 0.021 Uiso 1 1 calc R . .
C8 C 0.6830(2) 0.10549(10) 0.10222(9) 0.0187(3) Uani 1 1 d . . .
C9 C 0.7348(2) 0.04310(11) 0.05382(9) 0.0244(3) Uani 1 1 d . . .
H9A H 0.7898 -0.0090 0.0737 0.029 Uiso 1 1 calc R . .
C10 C 0.7052(3) 0.05796(13) -0.02421(10) 0.0302(4) Uani 1 1 d . . .
H10A H 0.7400 0.0157 -0.0578 0.036 Uiso 1 1 calc R . .
C11 C 0.6257(3) 0.13377(14) -0.05305(10) 0.0317(4) Uani 1 1 d . . .
H11A H 0.6055 0.1433 -0.1063 0.038 Uiso 1 1 calc R . .
C12 C 0.5754(3) 0.19583(13) -0.00458(10) 0.0283(4) Uani 1 1 d . . .
H12A H 0.5207 0.2479 -0.0247 0.034 Uiso 1 1 calc R . .
C13 C 0.6045(2) 0.18255(10) 0.07346(10) 0.0221(3) Uani 1 1 d . . .
H13A H 0.5712 0.2255 0.1068 0.027 Uiso 1 1 calc R . .
C14 C 1.1281(2) 0.17207(11) 0.22572(10) 0.0210(3) Uani 1 1 d . . .
C15 C 1.1501(2) 0.18005(10) 0.30621(9) 0.0185(3) Uani 1 1 d . . .
C16 C 1.0700(2) 0.26015(11) 0.32288(10) 0.0220(3) Uani 1 1 d . . .
C17 C 1.0117(2) 0.30334(11) 0.25148(12) 0.0277(4) Uani 1 1 d . . .
C18 C 1.0488(2) 0.25043(12) 0.19201(10) 0.0257(3) Uani 1 1 d . . .
C19 C 1.1988(3) 0.10049(14) 0.18204(12) 0.0353(5) Uani 1 1 d . . .
H19A H 1.3093 0.1197 0.1616 0.053 Uiso 1 1 calc R . .
H19B H 1.1025 0.0835 0.1402 0.053 Uiso 1 1 calc R . .
H19C H 1.2311 0.0513 0.2158 0.053 Uiso 1 1 calc R . .
C20 C 1.2498(2) 0.11840(13) 0.36235(11) 0.0313(4) Uani 1 1 d . . .
H20A H 1.3836 0.1293 0.3681 0.047 Uiso 1 1 calc R . .
H20B H 1.2242 0.0596 0.3443 0.047 Uiso 1 1 calc R . .
H20C H 1.2070 0.1259 0.4115 0.047 Uiso 1 1 calc R . .
C21 C 1.0781(3) 0.29935(16) 0.39987(13) 0.0416(5) Uani 1 1 d . . .
H21A H 1.1907 0.3343 0.4114 0.062 Uiso 1 1 calc R . .
H21B H 1.0802 0.2538 0.4379 0.062 Uiso 1 1 calc R . .
H21C H 0.9688 0.3357 0.4008 0.062 Uiso 1 1 calc R . .
C22 C 0.9221(3) 0.39023(13) 0.24403(17) 0.0502(7) Uani 1 1 d . . .
H22A H 1.0155 0.4343 0.2603 0.075 Uiso 1 1 calc R . .
H22B H 0.8240 0.3929 0.2760 0.075 Uiso 1 1 calc R . .
H22C H 0.8682 0.4002 0.1909 0.075 Uiso 1 1 calc R . .
C23 C 1.0256(3) 0.27031(19) 0.10905(13) 0.0511(7) Uani 1 1 d . . .
H23A H 1.1449 0.2886 0.0955 0.077 Uiso 1 1 calc R . .
H23B H 0.9342 0.3164 0.0974 0.077 Uiso 1 1 calc R . .
H23C H 0.9823 0.2189 0.0799 0.077 Uiso 1 1 calc R . .

loop_
_atom_site_aniso_label
_atom_site_aniso_U_11
_atom_site_aniso_U_22
_atom_site_aniso_U_33
_atom_site_aniso_U_23
_atom_site_aniso_U_13
_atom_site_aniso_U_12
Rh1 0.01184(6) 0.01478(6) 0.01758(6) -0.00055(4) 0.00216(4) -0.00133(4)
Cl1 0.01550(16) 0.01968(16) 0.02794(18) -0.00232(13) 0.00465(13) 0.00075(13)
N1 0.0143(5) 0.0178(6) 0.0179(6) -0.0004(4) 0.0019(4) 0.0000(4)
C1 0.0135(6) 0.0193(7) 0.0209(7) 0.0007(5) 0.0020(5) -0.0003(5)
C2 0.0224(7) 0.0266(8) 0.0208(7) 0.0004(6) 0.0025(6) -0.0014(6)
F1' 0.0389(19) 0.0361(18) 0.0215(15) -0.0080(13) 0.0041(13) -0.0103(14)
C3 0.0271(8) 0.0317(9) 0.0205(7) 0.0049(6) 0.0040(6) 0.0006(7)
C4 0.0265(8) 0.0234(8) 0.0282(8) 0.0078(6) 0.0065(7) 0.0005(6)
F1 0.0414(10) 0.0256(8) 0.0298(9) 0.0095(6) 0.0104(7) -0.0083(7)
C5 0.0191(7) 0.0177(7) 0.0285(8) 0.0034(6) 0.0046(6) -0.0006(6)
C6 0.0146(6) 0.0173(6) 0.0215(7) 0.0014(5) 0.0038(5) 0.0011(5)
C7 0.0147(6) 0.0165(6) 0.0220(7) -0.0022(5) 0.0026(5) -0.0004(5)
C8 0.0157(6) 0.0219(7) 0.0182(7) -0.0011(5) 0.0017(5) -0.0035(5)
C9 0.0262(8) 0.0246(8) 0.0229(7) -0.0033(6) 0.0055(6) -0.0024(6)
C10 0.0311(9) 0.0373(10) 0.0236(8) -0.0089(7) 0.0085(7) -0.0072(8)
C11 0.0291(9) 0.0469(11) 0.0182(8) 0.0007(7) 0.0011(7) -0.0125(8)
C12 0.0248(8) 0.0332(9) 0.0248(8) 0.0070(7) -0.0031(7) -0.0044(7)
C13 0.0204(7) 0.0228(7) 0.0220(7) 0.0008(6) -0.0003(6) -0.0012(6)
C14 0.0127(6) 0.0264(8) 0.0250(7) -0.0041(6) 0.0065(5) -0.0041(6)
C15 0.0124(6) 0.0202(7) 0.0224(7) -0.0017(5) 0.0007(5) -0.0022(5)
C16 0.0150(7) 0.0229(7) 0.0283(8) -0.0084(6) 0.0038(6) -0.0061(6)
C17 0.0152(7) 0.0184(7) 0.0491(11) 0.0038(7) 0.0034(7) -0.0036(6)
C18 0.0165(7) 0.0325(9) 0.0270(8) 0.0092(7) 0.0003(6) -0.0088(6)
C19 0.0214(8) 0.0417(11) 0.0453(11) -0.0228(9) 0.0134(8) -0.0072(8)
C20 0.0191(8) 0.0344(10) 0.0383(10) 0.0110(8) -0.0028(7) -0.0003(7)
C21 0.0279(10) 0.0530(13) 0.0453(12) -0.0305(10) 0.0102(9) -0.0117(9)
C22 0.0267(10) 0.0185(9) 0.104(2) 0.0117(11) 0.0041(11) 0.0003(7)
C23 0.0379(12) 0.0802(18) 0.0335(11) 0.0228(11) -0.0004(9) -0.0242(12)

loop_
_atom_type_symbol
_atom_type_description
_atom_type_scat_dispersion_real
_atom_type_scat_dispersion_imag
_atom_type_scat_source
C C 0.0033 0.0016 'International Tables Vol C Tables 4.2.6.8 and 6.1.1.4'
H H 0.0000 0.0000 'International Tables Vol C Tables 4.2.6.8 and 6.1.1.4'
N N 0.0061 0.0033 'International Tables Vol C Tables 4.2.6.8 and 6.1.1.4'
F F 0.0171 0.0103 'International Tables Vol C Tables 4.2.6.8 and 6.1.1.4'
Cl Cl 0.1484 0.1585 'International Tables Vol C Tables 4.2.6.8 and 6.1.1.4'
Rh Rh -1.1178 0.9187 'International Tables Vol C Tables 4.2.6.8 and 6.1.1.4'

loop_
_geom_angle_atom_site_label_1
_geom_angle_atom_site_label_2
_geom_angle_atom_site_label_3
_geom_angle
C1 Rh1 N1 78.26(6)
C1 Rh1 C14 118.85(6)
N1 Rh1 C14 99.10(6)
C1 Rh1 C16 109.15(6)
N1 Rh1 C16 163.51(5)
C14 Rh1 C16 64.41(6)
C1 Rh1 C15 96.42(6)
N1 Rh1 C15 127.67(5)
C14 Rh1 C15 38.53(6)
C16 Rh1 C15 38.59(6)
C1 Rh1 C17 146.28(7)
N1 Rh1 C17 135.42(7)
C14 Rh1 C17 62.73(6)
C16 Rh1 C17 38.32(7)
C15 Rh1 C17 63.45(6)
C1 Rh1 C18 156.76(6)
N1 Rh1 C18 104.07(6)
C14 Rh1 C18 38.00(6)
C16 Rh1 C18 63.20(6)
C15 Rh1 C18 63.50(6)
C17 Rh1 C18 36.27(7)
C1 Rh1 Cl1 87.84(4)
N1 Rh1 Cl1 89.06(4)
C14 Rh1 Cl1 153.10(5)
C16 Rh1 Cl1 105.65(5)
C15 Rh1 Cl1 143.17(4)
C17 Rh1 Cl1 93.58(5)
C18 Rh1 Cl1 115.17(5)
C7 N1 C8 120.01(13)
C7 N1 Rh1 115.79(11)
C8 N1 Rh1 124.20(10)
C2 C1 C6 115.89(14)
C2 C1 Rh1 129.31(12)
C6 C1 Rh1 114.74(11)
F1' C2 C1 122.3(2)
F1' C2 C3 115.5(2)
C1 C2 C3 122.26(16)
C1 C2 H2A 118.9
C3 C2 H2A 118.9
C4 C3 C2 119.14(16)
C4 C3 H3A 120.4
C2 C3 H3A 120.4
F1 C4 C5 120.07(17)
F1 C4 C3 117.88(16)
C5 C4 C3 122.05(15)
C5 C4 H4A 119.0
C3 C4 H4A 119.0
C4 C5 C6 117.35(15)
C4 C5 H5A 121.3
C6 C5 H5A 121.3
C5 C6 C1 123.31(15)
C5 C6 C7 122.35(14)
C1 C6 C7 114.26(13)
N1 C7 C6 116.88(14)
N1 C7 H7A 121.6
C6 C7 H7A 121.6
C9 C8 C13 120.64(15)
C9 C8 N1 120.76(14)
C13 C8 N1 118.56(14)
C8 C9 C10 119.19(17)
C8 C9 H9A 120.4
C10 C9 H9A 120.4
C11 C10 C9 120.41(17)
C11 C10 H10A 119.8
C9 C10 H10A 119.8
C10 C11 C12 120.14(17)
C10 C11 H11A 119.9
C12 C11 H11A 119.9
C11 C12 C13 120.43(17)
C11 C12 H12A 119.8
C13 C12 H12A 119.8
C12 C13 C8 119.18(16)
C12 C13 H13A 120.4
C8 C13 H13A 120.4
C15 C14 C18 108.79(14)
C15 C14 C19 126.46(17)
C18 C14 C19 124.22(17)
C15 C14 Rh1 71.03(9)
C18 C14 Rh1 75.09(9)
C19 C14 Rh1 126.56(11)
C14 C15 C16 107.39(14)
C14 C15 C20 125.95(15)
C16 C15 C20 126.54(16)
C14 C15 Rh1 70.44(9)
C16 C15 Rh1 70.56(9)
C20 C15 Rh1 127.29(11)
C15 C16 C17 107.38(14)
C15 C16 C21 126.01(18)
C17 C16 C21 125.66(18)
C15 C16 Rh1 70.85(9)
C17 C16 Rh1 73.82(10)
C21 C16 Rh1 129.43(12)
C18 C17 C16 109.10(15)
C18 C17 C22 126.6(2)
C16 C17 C22 124.3(2)
C18 C17 Rh1 72.85(10)
C16 C17 Rh1 67.86(9)
C22 C17 Rh1 124.27(13)
C17 C18 C14 107.11(15)
C17 C18 C23 128.3(2)
C14 C18 C23 124.43(19)
C17 C18 Rh1 70.88(10)
C14 C18 Rh1 66.91(8)
C23 C18 Rh1 130.16(13)
C14 C19 H19A 109.5
C14 C19 H19B 109.5
H19A C19 H19B 109.5
C14 C19 H19C 109.5
H19A C19 H19C 109.5
H19B C19 H19C 109.5
C15 C20 H20A 109.5
C15 C20 H20B 109.5
H20A C20 H20B 109.5
C15 C20 H20C 109.5
H20A C20 H20C 109.5
H20B C20 H20C 109.5
C16 C21 H21A 109.5
C16 C21 H21B 109.5
H21A C21 H21B 109.5
C16 C21 H21C 109.5
H21A C21 H21C 109.5
H21B C21 H21C 109.5
C17 C22 H22A 109.5
C17 C22 H22B 109.5
H22A C22 H22B 109.5
C17 C22 H22C 109.5
H22A C22 H22C 109.5
H22B C22 H22C 109.5
C18 C23 H23A 109.5
C18 C23 H23B 109.5
H23A C23 H23B 109.5
C18 C23 H23C 109.5
H23A C23 H23C 109.5
H23B C23 H23C 109.5

loop_
_geom_bond_atom_site_label_1
_geom_bond_atom_site_label_2
_geom_bond_distance
Rh1 C1 2.0345(15)
Rh1 N1 2.0993(13)
Rh1 C14 2.1547(15)
Rh1 C16 2.1587(16)
Rh1 C15 2.1625(16)
Rh1 C17 2.2382(17)
Rh1 C18 2.2635(16)
Rh1 Cl1 2.4009(5)
N1 C7 1.2934(19)
N1 C8 1.429(2)
C1 C2 1.392(2)
C1 C6 1.412(2)
C2 F1' 1.297(3)
C2 C3 1.395(2)
C2 H2A 0.9500
C3 C4 1.384(3)
C3 H3A 0.9500
C4 F1 1.337(2)
C4 C5 1.374(2)
C4 H4A 0.9500
C5 C6 1.405(2)
C5 H5A 0.9500
C6 C7 1.441(2)
C7 H7A 0.9500
C8 C9 1.390(2)
C8 C13 1.394(2)
C9 C10 1.394(2)
C9 H9A 0.9500
C10 C11 1.380(3)
C10 H10A 0.9500
C11 C12 1.383(3)
C11 H11A 0.9500
C12 C13 1.390(2)
C12 H12A 0.9500
C13 H13A 0.9500
C14 C15 1.424(2)
C14 C18 1.442(2)
C14 C19 1.496(2)
C15 C16 1.428(2)
C15 C20 1.494(2)
C16 C17 1.445(3)
C16 C21 1.495(3)
C17 C18 1.401(3)
C17 C22 1.500(3)
C18 C23 1.495(3)
C19 H19A 0.9800
C19 H19B 0.9800
C19 H19C 0.9800
C20 H20A 0.9800
C20 H20B 0.9800
C20 H20C 0.9800
C21 H21A 0.9800
C21 H21B 0.9800
C21 H21C 0.9800
C22 H22A 0.9800
C22 H22B 0.9800
C22 H22C 0.9800
C23 H23A 0.9800
C23 H23B 0.9800
C23 H23C 0.9800

loop_
_geom_torsion_atom_site_label_1
_geom_torsion_atom_site_label_2
_geom_torsion_atom_site_label_3
_geom_torsion_atom_site_label_4
_geom_torsion
C1 Rh1 N1 C7 -2.56(11)
C14 Rh1 N1 C7 115.20(11)
C16 Rh1 N1 C7 116.0(2)
C15 Rh1 N1 C7 86.51(12)
C17 Rh1 N1 C7 175.30(11)
C18 Rh1 N1 C7 153.71(11)
Cl1 Rh1 N1 C7 -90.55(11)
C1 Rh1 N1 C8 177.83(12)
C14 Rh1 N1 C8 -64.41(12)
C16 Rh1 N1 C8 -63.6(3)
C15 Rh1 N1 C8 -93.10(13)
C17 Rh1 N1 C8 -4.30(15)
C18 Rh1 N1 C8 -25.90(13)
Cl1 Rh1 N1 C8 89.84(11)
N1 Rh1 C1 C2 -174.55(15)
C14 Rh1 C1 C2 91.44(15)
C16 Rh1 C1 C2 20.75(16)
C15 Rh1 C1 C2 58.24(15)
C17 Rh1 C1 C2 8.1(2)
C18 Rh1 C1 C2 87.1(2)
Cl1 Rh1 C1 C2 -85.07(14)
N1 Rh1 C1 C6 2.27(11)
C14 Rh1 C1 C6 -91.74(12)
C16 Rh1 C1 C6 -162.42(11)
C15 Rh1 C1 C6 -124.94(11)
C17 Rh1 C1 C6 -175.03(11)
C18 Rh1 C1 C6 -96.08(18)
Cl1 Rh1 C1 C6 91.76(11)
C6 C1 C2 F1' -178.8(2)
Rh1 C1 C2 F1' -2.0(3)
C6 C1 C2 C3 1.2(2)
Rh1 C1 C2 C3 177.96(13)
F1' C2 C3 C4 179.6(2)
C1 C2 C3 C4 -0.4(3)
C2 C3 C4 F1 179.47(17)
C2 C3 C4 C5 -0.3(3)
F1 C4 C5 C6 -179.70(16)
C3 C4 C5 C6 0.0(3)
C4 C5 C6 C1 0.9(2)
C4 C5 C6 C7 -175.76(15)
C2 C1 C6 C5 -1.4(2)
Rh1 C1 C6 C5 -178.70(12)
C2 C1 C6 C7 175.44(14)
Rh1 C1 C6 C7 -1.83(17)
C8 N1 C7 C6 -178.03(13)
Rh1 N1 C7 C6 2.34(17)
C5 C6 C7 N1 176.53(14)
C1 C6 C7 N1 -0.4(2)
C7 N1 C8 C9 -53.5(2)
Rh1 N1 C8 C9 126.10(14)
C7 N1 C8 C13 128.49(16)
Rh1 N1 C8 C13 -51.91(18)
C13 C8 C9 C10 -0.8(2)
N1 C8 C9 C10 -178.76(15)
C8 C9 C10 C11 0.1(3)
C9 C10 C11 C12 0.3(3)
C10 C11 C12 C13 0.0(3)
C11 C12 C13 C8 -0.7(3)
C9 C8 C13 C12 1.1(2)
N1 C8 C13 C12 179.11(14)
C1 Rh1 C14 C15 -60.86(11)
N1 Rh1 C14 C15 -142.40(9)
C16 Rh1 C14 C15 37.84(9)
C17 Rh1 C14 C15 80.80(10)
C18 Rh1 C14 C15 116.36(14)
Cl1 Rh1 C14 C15 111.39(11)
C1 Rh1 C14 C18 -177.22(10)
N1 Rh1 C14 C18 101.24(10)
C16 Rh1 C14 C18 -78.52(11)
C15 Rh1 C14 C18 -116.36(14)
C17 Rh1 C14 C18 -35.56(10)
Cl1 Rh1 C14 C18 -4.96(16)
C1 Rh1 C14 C19 60.97(18)
N1 Rh1 C14 C19 -20.57(18)
C16 Rh1 C14 C19 159.67(19)
C15 Rh1 C14 C19 121.8(2)
C17 Rh1 C14 C19 -157.37(19)
C18 Rh1 C14 C19 -121.8(2)
Cl1 Rh1 C14 C19 -126.77(15)
C18 C14 C15 C16 4.93(17)
C19 C14 C15 C16 176.83(15)
Rh1 C14 C15 C16 -61.22(10)
C18 C14 C15 C20 -171.40(15)
C19 C14 C15 C20 0.5(3)
Rh1 C14 C15 C20 122.45(16)
C18 C14 C15 Rh1 66.15(11)
C19 C14 C15 Rh1 -121.95(16)
C1 Rh1 C15 C14 129.66(10)
N1 Rh1 C15 C14 49.56(11)
C16 Rh1 C15 C14 -117.50(14)
C17 Rh1 C15 C14 -78.77(11)
C18 Rh1 C15 C14 -38.06(10)
Cl1 Rh1 C15 C14 -135.35(8)
C1 Rh1 C15 C16 -112.83(10)
N1 Rh1 C15 C16 167.06(9)
C14 Rh1 C15 C16 117.50(14)
C17 Rh1 C15 C16 38.74(10)
C18 Rh1 C15 C16 79.45(11)
Cl1 Rh1 C15 C16 -17.85(13)
C1 Rh1 C15 C20 8.82(16)
N1 Rh1 C15 C20 -71.28(17)
C14 Rh1 C15 C20 -120.84(19)
C16 Rh1 C15 C20 121.66(19)
C17 Rh1 C15 C20 160.39(18)
C18 Rh1 C15 C20 -158.89(17)
Cl1 Rh1 C15 C20 103.81(15)
C14 C15 C16 C17 -4.16(17)
C20 C15 C16 C17 172.14(15)
Rh1 C15 C16 C17 -65.30(11)
C14 C15 C16 C21 -173.49(16)
C20 C15 C16 C21 2.8(3)
Rh1 C15 C16 C21 125.37(17)
C14 C15 C16 Rh1 61.14(10)
C20 C15 C16 Rh1 -122.56(16)
C1 Rh1 C16 C15 75.81(10)
N1 Rh1 C16 C15 -38.6(3)
C14 Rh1 C16 C15 -37.78(9)
C17 Rh1 C16 C15 -115.47(14)
C18 Rh1 C16 C15 -80.31(10)
Cl1 Rh1 C16 C15 169.00(8)
C1 Rh1 C16 C17 -168.72(10)
N1 Rh1 C16 C17 76.8(2)
C14 Rh1 C16 C17 77.69(11)
C15 Rh1 C16 C17 115.47(14)
C18 Rh1 C16 C17 35.16(10)
Cl1 Rh1 C16 C17 -75.53(10)
C1 Rh1 C16 C21 -45.5(2)
N1 Rh1 C16 C21 -159.97(19)
C14 Rh1 C16 C21 -159.1(2)
C15 Rh1 C16 C21 -121.3(2)
C17 Rh1 C16 C21 123.2(2)
C18 Rh1 C16 C21 158.3(2)
Cl1 Rh1 C16 C21 47.7(2)
C15 C16 C17 C18 1.87(18)
C21 C16 C17 C18 171.25(16)
Rh1 C16 C17 C18 -61.46(12)
C15 C16 C17 C22 -179.39(16)
C21 C16 C17 C22 -10.0(3)
Rh1 C16 C17 C22 117.27(17)
C15 C16 C17 Rh1 63.33(10)
C21 C16 C17 Rh1 -127.29(17)
C1 Rh1 C17 C18 139.12(12)
N1 Rh1 C17 C18 -37.12(13)
C14 Rh1 C17 C18 37.24(10)
C16 Rh1 C17 C18 119.68(14)
C15 Rh1 C17 C18 80.67(11)
Cl1 Rh1 C17 C18 -129.42(10)
C1 Rh1 C17 C16 19.43(16)
N1 Rh1 C17 C16 -156.81(9)
C14 Rh1 C17 C16 -82.44(10)
C15 Rh1 C17 C16 -39.01(9)
C18 Rh1 C17 C16 -119.68(14)
Cl1 Rh1 C17 C16 110.90(9)
C1 Rh1 C17 C22 -97.9(2)
N1 Rh1 C17 C22 85.8(2)
C14 Rh1 C17 C22 160.2(2)
C16 Rh1 C17 C22 -117.4(2)
C15 Rh1 C17 C22 -156.4(2)
C18 Rh1 C17 C22 122.9(2)
Cl1 Rh1 C17 C22 -6.5(2)
C16 C17 C18 C14 1.14(18)
C22 C17 C18 C14 -177.56(16)
Rh1 C17 C18 C14 -57.24(11)
C16 C17 C18 C23 -175.02(17)
C22 C17 C18 C23 6.3(3)
Rh1 C17 C18 C23 126.59(19)
C16 C17 C18 Rh1 58.39(11)
C22 C17 C18 Rh1 -120.31(18)
C15 C14 C18 C17 -3.77(18)
C19 C14 C18 C17 -175.90(15)
Rh1 C14 C18 C17 59.75(11)
C15 C14 C18 C23 172.58(16)
C19 C14 C18 C23 0.5(3)
Rh1 C14 C18 C23 -123.90(17)
C15 C14 C18 Rh1 -63.52(10)
C19 C14 C18 Rh1 124.36(16)
C1 Rh1 C18 C17 -112.92(17)
N1 Rh1 C18 C17 154.10(10)
C14 Rh1 C18 C17 -119.10(15)
C16 Rh1 C18 C17 -37.12(10)
C15 Rh1 C18 C17 -80.52(11)
Cl1 Rh1 C18 C17 58.42(11)
C1 Rh1 C18 C14 6.2(2)
N1 Rh1 C18 C14 -86.79(10)
C16 Rh1 C18 C14 81.98(11)
C15 Rh1 C18 C14 38.59(9)
C17 Rh1 C18 C14 119.10(15)
Cl1 Rh1 C18 C14 177.52(8)
C1 Rh1 C18 C23 122.6(2)
N1 Rh1 C18 C23 29.6(2)
C14 Rh1 C18 C23 116.4(3)
C16 Rh1 C18 C23 -161.6(2)
C15 Rh1 C18 C23 155.0(2)
C17 Rh1 C18 C23 -124.5(3)
Cl1 Rh1 C18 C23 -66.1(2)
